data_7030758
loop_
_publ_author_name
'Sharmila, Dudekula'
'Ramalakshmi, Rongala'
'Chakrahari, Kiran Kumarvarma'
'Varghese, Babu'
'Ghosh, Sundargopal'

_publ_section_title
;
 Synthesis, characterization and crystal structure analysis of
 cobaltaborane and cobaltaheteroborane clusters.
;
_journal_issue 26
_journal_name_full 'Dalton transactions (Cambridge, England : 2003)'
_journal_page_first 9976
_journal_page_last 9985
_journal_paper_doi 10.1039/c4dt00964a
_journal_volume 43
_journal_year 2014
_chemical_formula_sum 'C20 H32 B2 Co2 S2'
_chemical_formula_weight 476.06
_chemical_name_systematic
;
 ?
;
_space_group_IT_number 15
_symmetry_cell_setting monoclinic
_symmetry_space_group_name_Hall '-C 2yc'
_symmetry_space_group_name_H-M 'C 1 2/c 1'
_atom_sites_solution_hydrogens geom
_atom_sites_solution_primary direct
_atom_sites_solution_secondary difmap
_audit_creation_method SHELXL-97
_cell_angle_alpha 90.00
_cell_angle_beta 114.615(4)
_cell_angle_gamma 90.00
_cell_formula_units_Z 8
_cell_length_a 28.0135(16)
_cell_length_b 8.5928(3)
_cell_length_c 19.9723(12)
_cell_measurement_reflns_used 3455
_cell_measurement_temperature 293(2)
_cell_measurement_theta_max 25.5
_cell_measurement_theta_min 2.5
_cell_volume 4370.7(4)
_computing_cell_refinement 'APEX2/SAINT (Bruker, 2004)'
_computing_data_collection 'APEX2 (Bruker, 2004)'
_computing_data_reduction 'SAINT/XPREP (Bruker, 2004)'
_computing_molecular_graphics 'ORTEP3 (Farrugia, 1997) and Mercury (Bruno et al., 2002)'
_computing_publication_material 'SHELXL-97 (Sheldrick, 2008)'
_computing_structure_refinement 'SHELXL-97 (Sheldrick, 2008)'
_computing_structure_solution 'SIR92 (Altornare et al., 1993)'
_diffrn_ambient_temperature 293(2)
_diffrn_measured_fraction_theta_full 0.998
_diffrn_measured_fraction_theta_max 0.998
_diffrn_measurement_device_type 'Bruker axs kappa apex2 CCD Diffractometer'
_diffrn_measurement_method '\w and \f scan'
_diffrn_radiation_monochromator graphite
_diffrn_radiation_source 'fine-focus sealed tube'
_diffrn_radiation_type MoK\a
_diffrn_radiation_wavelength 0.71073
_diffrn_reflns_av_R_equivalents 0.0685
_diffrn_reflns_av_sigmaI/netI 0.0615
_diffrn_reflns_limit_h_max 33
_diffrn_reflns_limit_h_min -33
_diffrn_reflns_limit_k_max 10
_diffrn_reflns_limit_k_min -10
_diffrn_reflns_limit_l_max 23
_diffrn_reflns_limit_l_min -23
_diffrn_reflns_number 17170
_diffrn_reflns_theta_full 25.00
_diffrn_reflns_theta_max 25.00
_diffrn_reflns_theta_min 3.13
_diffrn_standards_decay_% 0
_exptl_absorpt_coefficient_mu 1.711
_exptl_absorpt_correction_T_max 0.872
_exptl_absorpt_correction_T_min 0.712
_exptl_absorpt_correction_type multi-scan
_exptl_absorpt_process_details 'SADABS (Bruker, 1999)'
_exptl_crystal_colour violet
_exptl_crystal_density_diffrn 1.447
_exptl_crystal_density_method 'not measured'
_exptl_crystal_description block
_exptl_crystal_F_000 1984
_exptl_crystal_size_max 0.15
_exptl_crystal_size_mid 0.10
_exptl_crystal_size_min 0.10
_refine_diff_density_max 0.661
_refine_diff_density_min -0.370
_refine_diff_density_rms 0.089
_refine_ls_extinction_method none
_refine_ls_goodness_of_fit_ref 1.067
_refine_ls_hydrogen_treatment constr
_refine_ls_matrix_type full
_refine_ls_number_parameters 245
_refine_ls_number_reflns 3849
_refine_ls_number_restraints 0
_refine_ls_restrained_S_all 1.067
_refine_ls_R_factor_all 0.0478
_refine_ls_R_factor_gt 0.0359
_refine_ls_shift/su_max 0.001
_refine_ls_shift/su_mean 0.000
_refine_ls_structure_factor_coef Fsqd
_refine_ls_weighting_details 'calc w=1/[\s^2^(Fo^2^)+(0.0389P)^2^+0.6924P] where P=(Fo^2^+2Fc^2^)/3'
_refine_ls_weighting_scheme calc
_refine_ls_wR_factor_gt 0.0841
_refine_ls_wR_factor_ref 0.0927
_reflns_number_gt 3172
_reflns_number_total 3849
_reflns_threshold_expression >2\s(I)
_cod_data_source_file c4dt00964a2.cif
_cod_data_source_block new
_cod_depositor_comments 'Adding full bibliography for 7030756--7030759.cif.'
_cod_original_sg_symbol_H-M C2/c
_cod_database_code 7030758

loop_
_symmetry_equiv_pos_as_xyz
'x, y, z'
'-x, y, -z+1/2'
'x+1/2, y+1/2, z'
'-x+1/2, y+1/2, -z+1/2'
'-x, -y, -z'
'x, -y, z-1/2'
'-x+1/2, -y+1/2, -z'
'x+1/2, -y+1/2, z-1/2'

loop_
_atom_site_label
_atom_site_type_symbol
_atom_site_fract_x
_atom_site_fract_y
_atom_site_fract_z
_atom_site_U_iso_or_equiv
_atom_site_adp_type
_atom_site_occupancy
_atom_site_symmetry_multiplicity
_atom_site_calc_flag
_atom_site_refinement_flags
C1 C 0.49371(11) 0.2732(3) 0.60629(14) 0.0225(6) Uani 1 1 d .
C2 C 0.50772(11) 0.4261(3) 0.63226(14) 0.0208(6) Uani 1 1 d .
C3 C 0.54722(11) 0.4161(3) 0.70722(14) 0.0244(6) Uani 1 1 d .
C4 C 0.55628(12) 0.2561(4) 0.72696(14) 0.0244(6) Uani 1 1 d .
C5 C 0.52402(12) 0.1663(3) 0.66419(15) 0.0238(6) Uani 1 1 d .
C6 C 0.52048(14) -0.0079(3) 0.65904(18) 0.0374(8) Uani 1 1 d .
H6A H 0.5542 -0.0522 0.6886 0.056 Uiso 1 1 calc R
H6B H 0.5097 -0.0391 0.6087 0.056 Uiso 1 1 calc R
H6C H 0.4953 -0.0438 0.6766 0.056 Uiso 1 1 calc R
C7 C 0.45324(13) 0.2259(4) 0.53191(15) 0.0309(7) Uani 1 1 d .
H7A H 0.4215 0.1965 0.5359 0.046 Uiso 1 1 calc R
H7B H 0.4661 0.1392 0.5139 0.046 Uiso 1 1 calc R
H7C H 0.4463 0.3116 0.4983 0.046 Uiso 1 1 calc R
C8 C 0.48639(12) 0.5737(3) 0.59101(15) 0.0299(7) Uani 1 1 d .
H8A H 0.4699 0.5521 0.5392 0.045 Uiso 1 1 calc R
H8B H 0.5145 0.6465 0.6010 0.045 Uiso 1 1 calc R
H8C H 0.4610 0.6172 0.6064 0.045 Uiso 1 1 calc R
C9 C 0.57279(13) 0.5522(4) 0.75550(15) 0.0342(8) Uani 1 1 d .
H9A H 0.5509 0.5883 0.7787 0.051 Uiso 1 1 calc R
H9B H 0.5775 0.6343 0.7263 0.051 Uiso 1 1 calc R
H9C H 0.6063 0.5213 0.7925 0.051 Uiso 1 1 calc R
C10 C 0.59370(14) 0.1926(4) 0.80073(15) 0.0382(9) Uani 1 1 d .
H10A H 0.5759 0.1838 0.8325 0.057 Uiso 1 1 calc R
H10B H 0.6231 0.2619 0.8225 0.057 Uiso 1 1 calc R
H10C H 0.6059 0.0919 0.7941 0.057 Uiso 1 1 calc R
C11 C 0.68136(12) 0.2338(4) 0.50184(15) 0.0273(7) Uani 1 1 d .
C12 C 0.69123(12) 0.3944(3) 0.51779(14) 0.0260(7) Uani 1 1 d .
C13 C 0.72873(11) 0.4075(3) 0.59318(14) 0.0237(6) Uani 1 1 d .
C14 C 0.74207(12) 0.2563(4) 0.62365(15) 0.0277(7) Uani 1 1 d .
C15 C 0.71242(12) 0.1472(3) 0.56836(16) 0.0290(7) Uani 1 1 d .
C16 C 0.64589(14) 0.1626(4) 0.42999(16) 0.0410(9) Uani 1 1 d .
H16A H 0.6201 0.2376 0.4012 0.062 Uiso 1 1 calc R
H16B H 0.6286 0.0737 0.4389 0.062 Uiso 1 1 calc R
H16C H 0.6662 0.1306 0.4038 0.062 Uiso 1 1 calc R
C17 C 0.66731(13) 0.5261(4) 0.46535(16) 0.0375(8) Uani 1 1 d .
H17A H 0.6856 0.5388 0.4344 0.056 Uiso 1 1 calc R
H17B H 0.6700 0.6202 0.4926 0.056 Uiso 1 1 calc R
H17C H 0.6310 0.5037 0.4355 0.056 Uiso 1 1 calc R
C18 C 0.75082(13) 0.5581(3) 0.63193(16) 0.0335(7) Uani 1 1 d .
H18A H 0.7710 0.5385 0.6834 0.050 Uiso 1 1 calc R
H18B H 0.7226 0.6281 0.6258 0.050 Uiso 1 1 calc R
H18C H 0.7730 0.6039 0.6113 0.050 Uiso 1 1 calc R
C19 C 0.78171(14) 0.2175(4) 0.70093(17) 0.0406(9) Uani 1 1 d .
H19A H 0.8162 0.2125 0.7018 0.061 Uiso 1 1 calc R
H19B H 0.7731 0.1188 0.7155 0.061 Uiso 1 1 calc R
H19C H 0.7809 0.2967 0.7344 0.061 Uiso 1 1 calc R
C20 C 0.71242(14) -0.0270(4) 0.57398(19) 0.0421(9) Uani 1 1 d .
H20A H 0.7332 -0.0578 0.6240 0.063 Uiso 1 1 calc R
H20B H 0.7270 -0.0713 0.5425 0.063 Uiso 1 1 calc R
H20C H 0.6771 -0.0633 0.5591 0.063 Uiso 1 1 calc R
B1 B 0.63515(14) 0.1501(4) 0.65074(18) 0.0243(7) Uani 1 1 d .
H1 H 0.6484 0.0383 0.6794 0.029 Uiso 1 1 calc R
B2 B 0.65605(14) 0.3318(4) 0.68950(18) 0.0258(8) Uani 1 1 d .
H2 H 0.6846 0.3528 0.7465 0.031 Uiso 1 1 calc R
S1 S 0.58768(3) 0.16217(8) 0.55488(4) 0.02451(19) Uani 1 1 d .
S2 S 0.62573(3) 0.49053(8) 0.62554(4) 0.02435(19) Uani 1 1 d .
Co1 Co 0.573596(15) 0.30447(4) 0.639281(18) 0.01877(13) Uani 1 1 d .
Co2 Co 0.663203(15) 0.29577(4) 0.588694(18) 0.01982(13) Uani 1 1 d .

loop_
_atom_site_aniso_label
_atom_site_aniso_U_11
_atom_site_aniso_U_22
_atom_site_aniso_U_33
_atom_site_aniso_U_23
_atom_site_aniso_U_13
_atom_site_aniso_U_12
C1 0.0187(17) 0.0293(16) 0.0225(14) -0.0011(12) 0.0117(13) -0.0029(12)
C2 0.0169(15) 0.0254(16) 0.0238(14) -0.0006(11) 0.0121(12) 0.0027(12)
C3 0.0204(17) 0.0344(18) 0.0221(14) -0.0032(12) 0.0126(12) 0.0005(13)
C4 0.0222(17) 0.0312(17) 0.0245(15) 0.0039(12) 0.0144(13) 0.0031(13)
C5 0.0225(18) 0.0265(16) 0.0267(15) 0.0001(12) 0.0145(13) 0.0004(12)
C6 0.041(2) 0.0253(17) 0.0484(19) 0.0051(14) 0.0209(17) -0.0048(14)
C7 0.0274(19) 0.0370(18) 0.0256(15) -0.0062(13) 0.0082(14) -0.0064(14)
C8 0.0301(19) 0.0303(17) 0.0323(16) 0.0030(13) 0.0158(14) 0.0061(14)
C9 0.034(2) 0.0420(19) 0.0290(16) -0.0155(14) 0.0152(15) -0.0052(15)
C10 0.037(2) 0.056(2) 0.0236(16) 0.0121(14) 0.0148(15) 0.0092(16)
C11 0.0221(18) 0.0390(18) 0.0262(15) -0.0046(13) 0.0155(14) 0.0008(13)
C12 0.0234(17) 0.0318(17) 0.0258(15) -0.0001(12) 0.0133(13) -0.0010(13)
C13 0.0165(15) 0.0297(17) 0.0273(14) 0.0012(12) 0.0116(12) -0.0007(12)
C14 0.0192(17) 0.0356(17) 0.0292(15) 0.0045(13) 0.0109(13) 0.0050(13)
C15 0.0252(18) 0.0279(17) 0.0399(17) 0.0006(13) 0.0193(15) 0.0057(13)
C16 0.036(2) 0.057(2) 0.0346(18) -0.0164(16) 0.0190(16) -0.0049(17)
C17 0.032(2) 0.048(2) 0.0319(16) 0.0150(15) 0.0118(15) 0.0060(16)
C18 0.0296(19) 0.0325(18) 0.0356(17) -0.0020(14) 0.0108(14) -0.0022(14)
C19 0.029(2) 0.050(2) 0.0370(18) 0.0139(15) 0.0079(16) 0.0101(16)
C20 0.041(2) 0.0273(18) 0.062(2) -0.0034(16) 0.0260(18) 0.0061(15)
B1 0.0230(19) 0.0209(17) 0.0337(18) 0.0041(14) 0.0164(15) 0.0054(14)
B2 0.024(2) 0.0296(19) 0.0253(17) 0.0024(14) 0.0118(15) 0.0019(14)
S1 0.0240(4) 0.0272(4) 0.0234(4) -0.0075(3) 0.0110(3) -0.0042(3)
S2 0.0258(4) 0.0202(4) 0.0302(4) -0.0017(3) 0.0147(3) -0.0004(3)
Co1 0.0191(2) 0.0202(2) 0.0180(2) -0.00041(14) 0.00875(17) 0.00021(15)
Co2 0.0186(3) 0.0212(2) 0.0209(2) 0.00029(14) 0.00952(18) 0.00102(15)

loop_
_atom_type_symbol
_atom_type_description
_atom_type_scat_dispersion_real
_atom_type_scat_dispersion_imag
_atom_type_scat_source
C C 0.0033 0.0016 'International Tables Vol C Tables 4.2.6.8 and 6.1.1.4'
H H 0.0000 0.0000 'International Tables Vol C Tables 4.2.6.8 and 6.1.1.4'
B B 0.0013 0.0007 'International Tables Vol C Tables 4.2.6.8 and 6.1.1.4'
S S 0.1246 0.1234 'International Tables Vol C Tables 4.2.6.8 and 6.1.1.4'
Co Co 0.3494 0.9721 'International Tables Vol C Tables 4.2.6.8 and 6.1.1.4'

loop_
_geom_angle_atom_site_label_1
_geom_angle_atom_site_label_2
_geom_angle_atom_site_label_3
_geom_angle
C2 C1 C5 108.5(2)
C2 C1 C7 126.7(3)
C5 C1 C7 124.8(3)
C2 C1 Co1 70.30(16)
C5 C1 Co1 68.31(17)
C7 C1 Co1 128.4(2)
C1 C2 C3 107.6(2)
C1 C2 C8 127.1(3)
C3 C2 C8 125.3(3)
C1 C2 Co1 70.02(16)
C3 C2 Co1 67.97(15)
C8 C2 Co1 127.21(19)
C4 C3 C2 108.3(2)
C4 C3 C9 126.5(3)
C2 C3 C9 125.2(3)
C4 C3 Co1 69.94(15)
C2 C3 Co1 70.82(14)
C9 C3 Co1 126.1(2)
C3 C4 C5 107.7(2)
C3 C4 C10 126.2(3)
C5 C4 C10 126.1(3)
C3 C4 Co1 69.21(15)
C5 C4 Co1 69.34(15)
C10 C4 Co1 126.4(2)
C4 C5 C1 107.8(2)
C4 C5 C6 126.8(3)
C1 C5 C6 125.4(3)
C4 C5 Co1 69.74(16)
C1 C5 Co1 70.58(16)
C6 C5 Co1 126.6(2)
C5 C6 H6A 109.5
C5 C6 H6B 109.5
H6A C6 H6B 109.5
C5 C6 H6C 109.5
H6A C6 H6C 109.5
H6B C6 H6C 109.5
C1 C7 H7A 109.5
C1 C7 H7B 109.5
H7A C7 H7B 109.5
C1 C7 H7C 109.5
H7A C7 H7C 109.5
H7B C7 H7C 109.5
C2 C8 H8A 109.5
C2 C8 H8B 109.5
H8A C8 H8B 109.5
C2 C8 H8C 109.5
H8A C8 H8C 109.5
H8B C8 H8C 109.5
C3 C9 H9A 109.5
C3 C9 H9B 109.5
H9A C9 H9B 109.5
C3 C9 H9C 109.5
H9A C9 H9C 109.5
H9B C9 H9C 109.5
C4 C10 H10A 109.5
C4 C10 H10B 109.5
H10A C10 H10B 109.5
C4 C10 H10C 109.5
H10A C10 H10C 109.5
H10B C10 H10C 109.5
C12 C11 C15 107.8(3)
C12 C11 C16 127.2(3)
C15 C11 C16 125.0(3)
C12 C11 Co2 69.79(15)
C15 C11 Co2 68.17(15)
C16 C11 Co2 127.8(2)
C11 C12 C13 107.5(2)
C11 C12 C17 126.2(3)
C13 C12 C17 126.4(3)
C11 C12 Co2 70.13(16)
C13 C12 Co2 68.55(15)
C17 C12 Co2 127.1(2)
C14 C13 C12 109.0(3)
C14 C13 C18 126.2(3)
C12 C13 C18 124.8(3)
C14 C13 Co2 70.07(17)
C12 C13 Co2 70.48(16)
C18 C13 Co2 126.7(2)
C13 C14 C15 107.8(3)
C13 C14 C19 126.1(3)
C15 C14 C19 126.1(3)
C13 C14 Co2 69.38(17)
C15 C14 Co2 69.30(18)
C19 C14 Co2 127.7(2)
C14 C15 C11 107.8(3)
C14 C15 C20 128.1(3)
C11 C15 C20 124.1(3)
C14 C15 Co2 69.99(17)
C11 C15 Co2 70.42(16)
C20 C15 Co2 126.0(2)
C11 C16 H16A 109.5
C11 C16 H16B 109.5
H16A C16 H16B 109.5
C11 C16 H16C 109.5
H16A C16 H16C 109.5
H16B C16 H16C 109.5
C12 C17 H17A 109.5
C12 C17 H17B 109.5
H17A C17 H17B 109.5
C12 C17 H17C 109.5
H17A C17 H17C 109.5
H17B C17 H17C 109.5
C13 C18 H18A 109.5
C13 C18 H18B 109.5
H18A C18 H18B 109.5
C13 C18 H18C 109.5
H18A C18 H18C 109.5
H18B C18 H18C 109.5
C14 C19 H19A 109.5
C14 C19 H19B 109.5
H19A C19 H19B 109.5
C14 C19 H19C 109.5
H19A C19 H19C 109.5
H19B C19 H19C 109.5
C15 C20 H20A 109.5
C15 C20 H20B 109.5
H20A C20 H20B 109.5
C15 C20 H20C 109.5
H20A C20 H20C 109.5
H20B C20 H20C 109.5
B2 B1 S1 112.4(2)
B2 B1 Co1 65.85(16)
S1 B1 Co1 69.20(12)
B2 B1 Co2 65.93(15)
S1 B1 Co2 68.89(11)
Co1 B1 Co2 92.88(13)
B2 B1 H1 125.2
S1 B1 H1 122.4
Co1 B1 H1 133.5
Co2 B1 H1 133.6
B1 B2 S2 112.9(2)
B1 B2 Co1 65.72(17)
S2 B2 Co1 69.62(12)
B1 B2 Co2 66.02(15)
S2 B2 Co2 69.21(11)
Co1 B2 Co2 92.86(13)
B1 B2 H2 125.1
S2 B2 H2 121.9
Co1 B2 H2 133.5
Co2 B2 H2 133.6
B1 S1 Co1 61.46(10)
B1 S1 Co2 61.99(11)
Co1 S1 Co2 86.22(3)
B2 S2 Co2 61.85(10)
B2 S2 Co1 61.33(12)
Co2 S2 Co1 85.80(3)
C3 Co1 C5 68.82(12)
C3 Co1 C4 40.85(11)
C5 Co1 C4 40.92(11)
C3 Co1 C1 68.22(11)
C5 Co1 C1 41.11(11)
C4 Co1 C1 68.63(11)
C3 Co1 C2 41.21(11)
C5 Co1 C2 68.44(11)
C4 Co1 C2 68.81(11)
C1 Co1 C2 39.69(11)
C3 Co1 B1 136.96(12)
C5 Co1 B1 102.49(12)
C4 Co1 B1 104.70(12)
C1 Co1 B1 132.74(13)
C2 Co1 B1 170.93(12)
C3 Co1 B2 105.05(12)
C5 Co1 B2 132.03(12)
C4 Co1 B2 102.62(12)
C1 Co1 B2 171.23(11)
C2 Co1 B2 137.90(12)
B1 Co1 B2 48.43(13)
C3 Co1 S1 169.37(9)
C5 Co1 S1 102.51(8)
C4 Co1 S1 135.26(9)
C1 Co1 S1 101.24(8)
C2 Co1 S1 130.76(7)
B1 Co1 S1 49.34(9)
B2 Co1 S1 85.28(9)
C3 Co1 S2 100.37(9)
C5 Co1 S2 169.19(8)
C4 Co1 S2 130.11(9)
C1 Co1 S2 136.17(8)
C2 Co1 S2 103.74(8)
B1 Co1 S2 85.28(10)
B2 Co1 S2 49.05(9)
S1 Co1 S2 88.25(3)
C15 Co2 C13 68.45(12)
C15 Co2 C14 40.71(12)
C13 Co2 C14 40.55(11)
C15 Co2 C12 68.83(12)
C13 Co2 C12 40.98(11)
C14 Co2 C12 68.76(11)
C15 Co2 C11 41.41(12)
C13 Co2 C11 68.11(11)
C14 Co2 C11 68.69(12)
C12 Co2 C11 40.08(12)
C15 Co2 B2 128.13(13)
C13 Co2 B2 109.13(12)
C14 Co2 B2 102.41(13)
C12 Co2 B2 143.29(12)
C11 Co2 B2 169.51(13)
C15 Co2 B1 101.07(12)
C13 Co2 B1 142.63(12)
C14 Co2 B1 108.15(12)
C12 Co2 B1 168.05(12)
C11 Co2 B1 128.01(13)
B2 Co2 B1 48.05(12)
C15 Co2 S1 104.48(9)
C13 Co2 S1 165.90(8)
C14 Co2 S1 139.78(9)
C12 Co2 S1 125.60(8)
C11 Co2 S1 98.39(9)
B2 Co2 S1 84.89(10)
B1 Co2 S1 49.12(10)
C15 Co2 S2 166.94(10)
C13 Co2 S2 99.74(8)
C14 Co2 S2 126.44(9)
C12 Co2 S2 106.30(8)
C11 Co2 S2 140.73(9)
B2 Co2 S2 48.94(9)
B1 Co2 S2 84.93(9)
S1 Co2 S2 88.24(3)

loop_
_geom_bond_atom_site_label_1
_geom_bond_atom_site_label_2
_geom_bond_distance
C1 C2 1.407(4)
C1 C5 1.443(4)
C1 C7 1.501(4)
C1 Co1 2.070(3)
C2 C3 1.447(4)
C2 C8 1.495(4)
C2 Co1 2.074(3)
C3 C4 1.424(4)
C3 C9 1.495(4)
C3 Co1 2.035(3)
C4 C5 1.428(4)
C4 C10 1.510(4)
C4 Co1 2.045(3)
C5 C6 1.501(4)
C5 Co1 2.040(3)
C6 H6A 0.9600
C6 H6B 0.9600
C6 H6C 0.9600
C7 H7A 0.9600
C7 H7B 0.9600
C7 H7C 0.9600
C8 H8A 0.9600
C8 H8B 0.9600
C8 H8C 0.9600
C9 H9A 0.9600
C9 H9B 0.9600
C9 H9C 0.9600
C10 H10A 0.9600
C10 H10B 0.9600
C10 H10C 0.9600
C11 C12 1.417(4)
C11 C15 1.454(4)
C11 C16 1.495(4)
C11 Co2 2.070(3)
C12 C13 1.437(4)
C12 C17 1.497(4)
C12 Co2 2.066(3)
C13 C14 1.417(4)
C13 C18 1.503(4)
C13 Co2 2.040(3)
C14 C15 1.422(4)
C14 C19 1.516(4)
C14 Co2 2.049(3)
C15 C20 1.501(4)
C15 Co2 2.040(3)
C16 H16A 0.9600
C16 H16B 0.9600
C16 H16C 0.9600
C17 H17A 0.9600
C17 H17B 0.9600
C17 H17C 0.9600
C18 H18A 0.9600
C18 H18B 0.9600
C18 H18C 0.9600
C19 H19A 0.9600
C19 H19B 0.9600
C19 H19C 0.9600
C20 H20A 0.9600
C20 H20B 0.9600
C20 H20C 0.9600
B1 B2 1.733(5)
B1 S1 1.823(3)
B1 Co1 2.111(3)
B1 Co2 2.129(3)
B1 H1 1.1000
B2 S2 1.819(3)
B2 Co1 2.113(4)
B2 Co2 2.127(3)
B2 H2 1.1000
S1 Co1 2.2465(8)
S1 Co2 2.2493(8)
S2 Co2 2.2556(8)
S2 Co1 2.2579(8)

loop_
_geom_torsion_atom_site_label_1
_geom_torsion_atom_site_label_2
_geom_torsion_atom_site_label_3
_geom_torsion_atom_site_label_4
_geom_torsion
C5 C1 C2 C3 0.0(3)
C7 C1 C2 C3 178.5(3)
Co1 C1 C2 C3 -57.72(18)
C5 C1 C2 C8 179.8(3)
C7 C1 C2 C8 -1.6(5)
Co1 C1 C2 C8 122.1(3)
C5 C1 C2 Co1 57.7(2)
C7 C1 C2 Co1 -123.7(3)
C1 C2 C3 C4 -1.1(3)
C8 C2 C3 C4 179.0(3)
Co1 C2 C3 C4 -60.14(19)
C1 C2 C3 C9 -179.8(3)
C8 C2 C3 C9 0.4(4)
Co1 C2 C3 C9 121.2(3)
C1 C2 C3 Co1 59.00(19)
C8 C2 C3 Co1 -120.9(3)
C2 C3 C4 C5 1.8(3)
C9 C3 C4 C5 -179.5(3)
Co1 C3 C4 C5 -58.85(19)
C2 C3 C4 C10 -178.8(3)
C9 C3 C4 C10 -0.1(5)
Co1 C3 C4 C10 120.5(3)
C2 C3 C4 Co1 60.69(18)
C9 C3 C4 Co1 -120.7(3)
C3 C4 C5 C1 -1.8(3)
C10 C4 C5 C1 178.8(3)
Co1 C4 C5 C1 -60.60(19)
C3 C4 C5 C6 179.9(3)
C10 C4 C5 C6 0.5(5)
Co1 C4 C5 C6 121.1(3)
C3 C4 C5 Co1 58.77(19)
C10 C4 C5 Co1 -120.6(3)
C2 C1 C5 C4 1.1(3)
C7 C1 C5 C4 -177.4(3)
Co1 C1 C5 C4 60.1(2)
C2 C1 C5 C6 179.4(3)
C7 C1 C5 C6 0.8(5)
Co1 C1 C5 C6 -121.6(3)
C2 C1 C5 Co1 -58.93(19)
C7 C1 C5 Co1 122.5(3)
C15 C11 C12 C13 0.9(3)
C16 C11 C12 C13 -178.7(3)
Co2 C11 C12 C13 58.57(19)
C15 C11 C12 C17 -179.6(3)
C16 C11 C12 C17 0.7(5)
Co2 C11 C12 C17 -122.0(3)
C15 C11 C12 Co2 -57.67(19)
C16 C11 C12 Co2 122.7(3)
C11 C12 C13 C14 0.1(3)
C17 C12 C13 C14 -179.3(3)
Co2 C12 C13 C14 59.7(2)
C11 C12 C13 C18 178.7(3)
C17 C12 C13 C18 -0.8(5)
Co2 C12 C13 C18 -121.7(3)
C11 C12 C13 Co2 -59.57(19)
C17 C12 C13 Co2 121.0(3)
C12 C13 C14 C15 -1.1(3)
C18 C13 C14 C15 -179.7(3)
Co2 C13 C14 C15 58.8(2)
C12 C13 C14 C19 177.7(3)
C18 C13 C14 C19 -0.8(5)
Co2 C13 C14 C19 -122.3(3)
C12 C13 C14 Co2 -59.9(2)
C18 C13 C14 Co2 121.5(3)
C13 C14 C15 C11 1.7(3)
C19 C14 C15 C11 -177.2(3)
Co2 C14 C15 C11 60.5(2)
C13 C14 C15 C20 -179.5(3)
C19 C14 C15 C20 1.6(5)
Co2 C14 C15 C20 -120.6(3)
C13 C14 C15 Co2 -58.9(2)
C19 C14 C15 Co2 122.3(3)
C12 C11 C15 C14 -1.6(3)
C16 C11 C15 C14 178.0(3)
Co2 C11 C15 C14 -60.3(2)
C12 C11 C15 C20 179.5(3)
C16 C11 C15 C20 -0.8(5)
Co2 C11 C15 C20 120.8(3)
C12 C11 C15 Co2 58.7(2)
C16 C11 C15 Co2 -121.7(3)
S1 B1 B2 S2 0.0(3)
Co1 B1 B2 S2 -52.71(17)
Co2 B1 B2 S2 52.39(16)
S1 B1 B2 Co1 52.73(16)
Co2 B1 B2 Co1 105.10(11)
S1 B1 B2 Co2 -52.37(16)
Co1 B1 B2 Co2 -105.10(11)
B2 B1 S1 Co1 -50.97(18)
Co2 B1 S1 Co1 -101.79(9)
B2 B1 S1 Co2 50.82(18)
Co1 B1 S1 Co2 101.79(9)
B1 B2 S2 Co2 -50.74(18)
Co1 B2 S2 Co2 -101.42(9)
B1 B2 S2 Co1 50.68(19)
Co2 B2 S2 Co1 101.42(9)
C4 C3 Co1 C5 37.74(17)
C2 C3 Co1 C5 -81.05(17)
C9 C3 Co1 C5 158.9(3)
C2 C3 Co1 C4 -118.8(2)
C9 C3 Co1 C4 121.1(3)
C4 C3 Co1 C1 82.07(18)
C2 C3 Co1 C1 -36.72(16)
C9 C3 Co1 C1 -156.8(3)
C4 C3 Co1 C2 118.8(2)
C9 C3 Co1 C2 -120.1(3)
C4 C3 Co1 B1 -47.9(3)
C2 C3 Co1 B1 -166.74(18)
C9 C3 Co1 B1 73.2(3)
C4 C3 Co1 B2 -92.00(18)
C2 C3 Co1 B2 149.21(17)
C9 C3 Co1 B2 29.1(3)
C4 C3 Co1 S1 74.1(5)
C2 C3 Co1 S1 -44.7(5)
C9 C3 Co1 S1 -164.8(3)
C4 C3 Co1 S2 -142.15(15)
C2 C3 Co1 S2 99.06(15)
C9 C3 Co1 S2 -21.0(3)
C4 C5 Co1 C3 -37.68(17)
C1 C5 Co1 C3 80.73(17)
C6 C5 Co1 C3 -159.0(3)
C1 C5 Co1 C4 118.4(2)
C6 C5 Co1 C4 -121.4(3)
C4 C5 Co1 C1 -118.4(2)
C6 C5 Co1 C1 120.2(3)
C4 C5 Co1 C2 -82.09(18)
C1 C5 Co1 C2 36.33(15)
C6 C5 Co1 C2 156.6(3)
C4 C5 Co1 B1 98.13(19)
C1 C5 Co1 B1 -143.46(16)
C6 C5 Co1 B1 -23.2(3)
C4 C5 Co1 B2 53.8(2)
C1 C5 Co1 B2 172.20(17)
C6 C5 Co1 B2 -67.6(3)
C4 C5 Co1 S1 148.75(15)
C1 C5 Co1 S1 -92.84(15)
C6 C5 Co1 S1 27.4(3)
C4 C5 Co1 S2 -37.1(5)
C1 C5 Co1 S2 81.3(5)
C6 C5 Co1 S2 -158.5(3)
C5 C4 Co1 C3 119.4(2)
C10 C4 Co1 C3 -120.3(3)
C3 C4 Co1 C5 -119.4(2)
C10 C4 Co1 C5 120.3(3)
C3 C4 Co1 C1 -81.00(18)
C5 C4 Co1 C1 38.39(17)
C10 C4 Co1 C1 158.7(3)
C3 C4 Co1 C2 -38.27(16)
C5 C4 Co1 C2 81.12(18)
C10 C4 Co1 C2 -158.5(3)
C3 C4 Co1 B1 148.40(18)
C5 C4 Co1 B1 -92.21(19)
C10 C4 Co1 B1 28.1(3)
C3 C4 Co1 B2 98.51(18)
C5 C4 Co1 B2 -142.11(18)
C10 C4 Co1 B2 -21.8(3)
C3 C4 Co1 S1 -165.40(13)
C5 C4 Co1 S1 -46.0(2)
C10 C4 Co1 S1 74.3(3)
C3 C4 Co1 S2 52.10(19)
C5 C4 Co1 S2 171.49(13)
C10 C4 Co1 S2 -68.2(3)
C2 C1 Co1 C3 38.08(15)
C5 C1 Co1 C3 -82.30(17)
C7 C1 Co1 C3 159.8(3)
C2 C1 Co1 C5 120.4(2)
C7 C1 Co1 C5 -117.9(3)
C2 C1 Co1 C4 82.16(17)
C5 C1 Co1 C4 -38.22(16)
C7 C1 Co1 C4 -156.1(3)
C5 C1 Co1 C2 -120.4(2)
C7 C1 Co1 C2 121.7(3)
C2 C1 Co1 B1 172.71(16)
C5 C1 Co1 B1 52.3(2)
C7 C1 Co1 B1 -65.6(3)
C2 C1 Co1 B2 79.0(8)
C5 C1 Co1 B2 -41.4(9)
C7 C1 Co1 B2 -159.3(7)
C2 C1 Co1 S1 -143.41(13)
C5 C1 Co1 S1 96.20(15)
C7 C1 Co1 S1 -21.7(3)
C2 C1 Co1 S2 -44.08(18)
C5 C1 Co1 S2 -164.47(12)
C7 C1 Co1 S2 77.6(3)
C1 C2 Co1 C3 -119.6(2)
C8 C2 Co1 C3 118.4(3)
C1 C2 Co1 C5 -37.58(15)
C3 C2 Co1 C5 82.03(17)
C8 C2 Co1 C5 -159.6(3)
C1 C2 Co1 C4 -81.67(17)
C3 C2 Co1 C4 37.94(16)
C8 C2 Co1 C4 156.4(3)
C3 C2 Co1 C1 119.6(2)
C8 C2 Co1 C1 -122.0(3)
C1 C2 Co1 B1 -36.2(8)
C3 C2 Co1 B1 83.4(7)
C8 C2 Co1 B1 -158.2(7)
C1 C2 Co1 B2 -167.11(17)
C3 C2 Co1 B2 -47.5(2)
C8 C2 Co1 B2 70.9(3)
C1 C2 Co1 S1 50.52(18)
C3 C2 Co1 S1 170.13(13)
C8 C2 Co1 S1 -71.5(3)
C1 C2 Co1 S2 150.27(13)
C3 C2 Co1 S2 -90.12(16)
C8 C2 Co1 S2 28.3(2)
B2 B1 Co1 C3 -63.8(2)
S1 B1 Co1 C3 168.10(13)
Co2 B1 Co1 C3 -125.79(15)
B2 B1 Co1 C5 -136.06(15)
S1 B1 Co1 C5 95.86(11)
Co2 B1 Co1 C5 161.98(11)
B2 B1 Co1 C4 -93.96(16)
S1 B1 Co1 C4 137.96(11)
Co2 B1 Co1 C4 -155.93(12)
B2 B1 Co1 C1 -168.27(15)
S1 B1 Co1 C1 63.65(16)
Co2 B1 Co1 C1 129.77(12)
B2 B1 Co1 C2 -137.3(7)
S1 B1 Co1 C2 94.6(7)
Co2 B1 Co1 C2 160.7(7)
S1 B1 Co1 B2 -128.08(18)
Co2 B1 Co1 B2 -61.96(15)
B2 B1 Co1 S1 128.08(18)
Co2 B1 Co1 S1 66.11(9)
B2 B1 Co1 S2 36.32(13)
S1 B1 Co1 S2 -91.75(9)
Co2 B1 Co1 S2 -25.64(9)
B1 B2 Co1 C3 140.63(16)
S2 B2 Co1 C3 -90.77(12)
Co2 B2 Co1 C3 -157.34(11)
B1 B2 Co1 C5 65.8(2)
S2 B2 Co1 C5 -165.62(11)
Co2 B2 Co1 C5 127.82(13)
B1 B2 Co1 C4 98.58(16)
S2 B2 Co1 C4 -132.83(11)
Co2 B2 Co1 C4 160.61(12)
B1 B2 Co1 C1 101.6(8)
S2 B2 Co1 C1 -129.8(8)
Co2 B2 Co1 C1 163.6(7)
B1 B2 Co1 C2 170.83(16)
S2 B2 Co1 C2 -60.57(18)
Co2 B2 Co1 C2 -127.14(13)
S2 B2 Co1 B1 128.60(18)
Co2 B2 Co1 B1 62.03(15)
B1 B2 Co1 S1 -36.81(13)
S2 B2 Co1 S1 91.78(8)
Co2 B2 Co1 S1 25.22(9)
B1 B2 Co1 S2 -128.60(18)
Co2 B2 Co1 S2 -66.57(9)
B1 S1 Co1 C3 -130.3(5)
Co2 S1 Co1 C3 169.7(5)
B1 S1 Co1 C5 -95.82(15)
Co2 S1 Co1 C5 -155.83(9)
B1 S1 Co1 C4 -66.96(18)
Co2 S1 Co1 C4 -126.97(12)
B1 S1 Co1 C1 -137.86(14)
Co2 S1 Co1 C1 162.13(8)
B1 S1 Co1 C2 -168.02(16)
Co2 S1 Co1 C2 131.96(10)
Co2 S1 Co1 B1 -60.01(12)
B1 S1 Co1 B2 36.22(15)
Co2 S1 Co1 B2 -23.79(9)
B1 S1 Co1 S2 85.27(12)
Co2 S1 Co1 S2 25.26(3)
B2 S2 Co1 C3 100.99(14)
Co2 S2 Co1 C3 161.06(8)
B2 S2 Co1 C5 100.5(5)
Co2 S2 Co1 C5 160.5(5)
B2 S2 Co1 C4 69.35(16)
Co2 S2 Co1 C4 129.41(11)
B2 S2 Co1 C1 170.26(15)
Co2 S2 Co1 C1 -129.67(11)
B2 S2 Co1 C2 143.05(14)
Co2 S2 Co1 C2 -156.89(7)
B2 S2 Co1 B1 -35.93(14)
Co2 S2 Co1 B1 24.14(9)
Co2 S2 Co1 B2 60.07(12)
B2 S2 Co1 S1 -85.27(12)
Co2 S2 Co1 S1 -25.20(3)
C14 C15 Co2 C13 37.48(16)
C11 C15 Co2 C13 -80.89(18)
C20 C15 Co2 C13 160.7(3)
C11 C15 Co2 C14 -118.4(3)
C20 C15 Co2 C14 123.2(3)
C14 C15 Co2 C12 81.63(18)
C11 C15 Co2 C12 -36.74(17)
C20 C15 Co2 C12 -155.2(3)
C14 C15 Co2 C11 118.4(3)
C20 C15 Co2 C11 -118.5(4)
C14 C15 Co2 B2 -60.4(2)
C11 C15 Co2 B2 -178.82(18)
C20 C15 Co2 B2 62.7(3)
C14 C15 Co2 B1 -105.02(19)
C11 C15 Co2 B1 136.61(19)
C20 C15 Co2 B1 18.2(3)
C14 C15 Co2 S1 -155.36(15)
C11 C15 Co2 S1 86.27(17)
C20 C15 Co2 S1 -32.2(3)
C14 C15 Co2 S2 11.4(5)
C11 C15 Co2 S2 -107.0(4)
C20 C15 Co2 S2 134.6(3)
C14 C13 Co2 C15 -37.63(16)
C12 C13 Co2 C15 82.10(18)
C18 C13 Co2 C15 -158.5(3)
C12 C13 Co2 C14 119.7(2)
C18 C13 Co2 C14 -120.8(3)
C14 C13 Co2 C12 -119.7(2)
C18 C13 Co2 C12 119.4(3)
C14 C13 Co2 C11 -82.37(18)
C12 C13 Co2 C11 37.36(16)
C18 C13 Co2 C11 156.8(3)
C14 C13 Co2 B2 86.82(18)
C12 C13 Co2 B2 -153.46(17)
C18 C13 Co2 B2 -34.0(3)
C14 C13 Co2 B1 42.2(3)
C12 C13 Co2 B1 161.91(19)
C18 C13 Co2 B1 -78.7(3)
C14 C13 Co2 S1 -99.7(4)
C12 C13 Co2 S1 20.0(4)
C18 C13 Co2 S1 139.5(3)
C14 C13 Co2 S2 136.59(15)
C12 C13 Co2 S2 -103.69(15)
C18 C13 Co2 S2 15.8(3)
C13 C14 Co2 C15 119.5(2)
C19 C14 Co2 C15 -120.2(4)
C15 C14 Co2 C13 -119.5(2)
C19 C14 Co2 C13 120.3(4)
C13 C14 Co2 C12 37.66(16)
C15 C14 Co2 C12 -81.82(18)
C19 C14 Co2 C12 158.0(3)
C13 C14 Co2 C11 80.81(17)
C15 C14 Co2 C11 -38.67(17)
C19 C14 Co2 C11 -158.9(3)
C13 C14 Co2 B2 -105.01(17)
C15 C14 Co2 B2 135.52(18)
C19 C14 Co2 B2 15.3(3)
C13 C14 Co2 B1 -154.60(17)
C15 C14 Co2 B1 85.92(19)
C19 C14 Co2 B1 -34.3(3)
C13 C14 Co2 S1 158.17(13)
C15 C14 Co2 S1 38.7(2)
C19 C14 Co2 S1 -81.5(3)
C13 C14 Co2 S2 -57.35(18)
C15 C14 Co2 S2 -176.82(14)
C19 C14 Co2 S2 63.0(3)
C11 C12 Co2 C15 37.92(18)
C13 C12 Co2 C15 -81.09(18)
C17 C12 Co2 C15 158.8(3)
C11 C12 Co2 C13 119.0(2)
C17 C12 Co2 C13 -120.1(3)
C11 C12 Co2 C14 81.74(19)
C13 C12 Co2 C14 -37.28(17)
C17 C12 Co2 C14 -157.4(3)
C13 C12 Co2 C11 -119.0(2)
C17 C12 Co2 C11 120.9(3)
C11 C12 Co2 B2 164.0(2)
C13 C12 Co2 B2 44.9(3)
C17 C12 Co2 B2 -75.2(3)
C11 C12 Co2 B1 4.6(7)
C13 C12 Co2 B1 -114.4(6)
C17 C12 Co2 B1 125.5(6)
C11 C12 Co2 S1 -55.09(19)
C13 C12 Co2 S1 -174.10(13)
C17 C12 Co2 S1 65.8(3)
C11 C12 Co2 S2 -154.87(15)
C13 C12 Co2 S2 86.11(16)
C17 C12 Co2 S2 -34.0(3)
C12 C11 Co2 C15 -120.0(3)
C16 C11 Co2 C15 118.1(4)
C12 C11 Co2 C13 -38.17(17)
C15 C11 Co2 C13 81.79(19)
C16 C11 Co2 C13 -160.1(3)
C12 C11 Co2 C14 -81.93(19)
C15 C11 Co2 C14 38.03(18)
C16 C11 Co2 C14 156.1(3)
C15 C11 Co2 C12 120.0(3)
C16 C11 Co2 C12 -122.0(4)
C12 C11 Co2 B2 -114.8(7)
C15 C11 Co2 B2 5.1(8)
C16 C11 Co2 B2 123.2(7)
C12 C11 Co2 B1 -178.79(18)
C15 C11 Co2 B1 -58.8(2)
C16 C11 Co2 B1 59.3(3)
C12 C11 Co2 S1 137.63(16)
C15 C11 Co2 S1 -102.41(17)
C16 C11 Co2 S1 15.7(3)
C12 C11 Co2 S2 40.1(2)
C15 C11 Co2 S2 160.04(15)
C16 C11 Co2 S2 -81.9(3)
B1 B2 Co2 C15 -67.8(2)
S2 B2 Co2 C15 163.46(12)
Co1 B2 Co2 C15 -129.61(14)
B1 B2 Co2 C13 -145.01(17)
S2 B2 Co2 C13 86.29(13)
Co1 B2 Co2 C13 153.22(11)
B1 B2 Co2 C14 -103.36(18)
S2 B2 Co2 C14 127.94(12)
Co1 B2 Co2 C14 -165.13(12)
B1 B2 Co2 C12 -174.36(19)
S2 B2 Co2 C12 56.9(2)
Co1 B2 Co2 C12 123.86(18)
B1 B2 Co2 C11 -72.1(7)
S2 B2 Co2 C11 159.2(6)
Co1 B2 Co2 C11 -133.9(7)
S2 B2 Co2 B1 -128.7(2)
Co1 B2 Co2 B1 -61.78(16)
B1 B2 Co2 S1 36.58(15)
S2 B2 Co2 S1 -92.13(9)
Co1 B2 Co2 S1 -25.20(9)
B1 B2 Co2 S2 128.7(2)
Co1 B2 Co2 S2 66.93(11)
B2 B1 Co2 C15 132.07(17)
S1 B1 Co2 C15 -99.65(12)
Co1 B1 Co2 C15 -166.04(12)
B2 B1 Co2 C13 63.2(2)
S1 B1 Co2 C13 -168.52(14)
Co1 B1 Co2 C13 125.09(17)
B2 B1 Co2 C14 90.54(18)
S1 B1 Co2 C14 -141.18(11)
Co1 B1 Co2 C14 152.44(12)
B2 B1 Co2 C12 163.5(6)
S1 B1 Co2 C12 -68.2(6)
Co1 B1 Co2 C12 -134.6(6)
B2 B1 Co2 C11 167.29(17)
S1 B1 Co2 C11 -64.43(17)
Co1 B1 Co2 C11 -130.81(13)
S1 B1 Co2 B2 128.28(19)
Co1 B1 Co2 B2 61.89(16)
B2 B1 Co2 S1 -128.28(19)
Co1 B1 Co2 S1 -66.38(10)
B2 B1 Co2 S2 -36.21(15)
S1 B1 Co2 S2 92.07(8)
Co1 B1 Co2 S2 25.68(9)
B1 S1 Co2 C15 92.22(14)
Co1 S1 Co2 C15 151.74(9)
B1 S1 Co2 C13 150.3(4)
Co1 S1 Co2 C13 -150.2(3)
B1 S1 Co2 C14 67.31(17)
Co1 S1 Co2 C14 126.83(12)
B1 S1 Co2 C12 166.33(15)
Co1 S1 Co2 C12 -134.15(10)
B1 S1 Co2 C11 134.07(14)
Co1 S1 Co2 C11 -166.41(9)
B1 S1 Co2 B2 -35.89(14)
Co1 S1 Co2 B2 23.63(9)
Co1 S1 Co2 B1 59.52(12)
B1 S1 Co2 S2 -84.81(12)
Co1 S1 Co2 S2 -25.29(3)
B2 S2 Co2 C15 -82.4(4)
Co1 S2 Co2 C15 -142.0(4)
B2 S2 Co2 C13 -106.94(15)
Co1 S2 Co2 C13 -166.52(8)
B2 S2 Co2 C14 -73.21(17)
Co1 S2 Co2 C14 -132.79(10)
B2 S2 Co2 C12 -148.53(15)
Co1 S2 Co2 C12 151.89(9)
B2 S2 Co2 C11 -174.12(19)
Co1 S2 Co2 C11 126.30(14)
Co1 S2 Co2 B2 -59.58(13)
B2 S2 Co2 B1 35.64(16)
Co1 S2 Co2 B1 -23.94(10)
B2 S2 Co2 S1 84.75(13)
Co1 S2 Co2 S1 25.17(3)
